data_9004528
loop_
_publ_author_name
'Lam, A. E.'
'Groat, L. A.'
'Grice, J. D.'
'Ercit, T. S.'

_publ_section_title
;
 The crystal structure of choloalite
;
_journal_name_full 'The Canadian Mineralogist'
_journal_page_first 721
_journal_page_last 729
_journal_volume 37
_journal_year 1999
_chemical_formula_sum 'Ca0.3 Cl0.92 Cu2.79 O18 Pb2.7 Sb0.21 Te6'
_chemical_name_mineral Choloalite
_space_group_IT_number 213
_symmetry_space_group_name_Hall 'P 4bd 2ab 3'
_symmetry_space_group_name_H-M 'P 41 3 2'
_cell_angle_alpha 90
_cell_angle_beta 90
_cell_angle_gamma 90
_cell_length_a 12.520
_cell_length_b 12.520
_cell_length_c 12.520
_cell_formula_units_Z 4
_cell_volume 1962.515
_database_code_amcsd 0005603
_exptl_crystal_density_diffrn 6.297
_cod_original_formula_sum 'Te6 (Cu2.79 Sb.21) (Pb2.7 Ca.3) O18 Cl.92'
_cod_database_code 9004528

loop_
_space_group_symop_operation_xyz
x,y,z
-z,1/2+x,1/2-y
-y,1/2+z,1/2-x
-x,1/2+y,1/2-z
1/4-x,3/4+z,1/4+y
1/4-z,3/4+y,1/4+x
1/4-y,3/4+x,1/4+z
3/4-x,3/4-z,3/4-y
3/4-z,3/4-y,3/4-x
3/4-y,3/4-x,3/4-z
1/2-z,-x,1/2+y
1/2-y,-z,1/2+x
1/2-x,-y,1/2+z
1/2+z,1/2-x,-y
1/2+y,1/2-z,-x
1/2+x,1/2-y,-z
1/4+x,1/4-z,3/4+y
1/4+z,1/4-y,3/4+x
1/4+y,1/4-x,3/4+z
3/4+x,1/4+z,1/4-y
3/4+z,1/4+y,1/4-x
3/4+y,1/4+x,1/4-z
z,x,y
y,z,x

loop_
_atom_site_aniso_label
_atom_site_aniso_U_11
_atom_site_aniso_U_22
_atom_site_aniso_U_33
_atom_site_aniso_U_12
_atom_site_aniso_U_13
_atom_site_aniso_U_23
Te 0.02040 0.02650 0.02010 0.00340 0.00470 -0.00050
Cu 0.01930 0.01990 0.01990 -0.00110 0.00110 0.00910
Sb 0.01930 0.01990 0.01990 -0.00110 0.00110 0.00910
Pb1 0.03780 0.03780 0.03780 -0.00730 -0.00730 -0.00730
Ca1 0.03780 0.03780 0.03780 -0.00730 -0.00730 -0.00730
Pb2 0.02650 0.02650 0.02650 -0.00760 -0.00760 -0.00760
Ca2 0.02650 0.02650 0.02650 -0.00760 -0.00760 -0.00760
Cl 0.05480 0.05480 0.05480 0.00240 0.00240 0.00240

loop_
_atom_site_label
_atom_site_fract_x
_atom_site_fract_y
_atom_site_fract_z
_atom_site_occupancy
_atom_site_U_iso_or_equiv
Te 0.08120 0.44060 0.34010 1.00000 0.02240
Cu 0.12500 0.23210 -0.51790 0.93000 0.01970
Sb 0.12500 0.23210 -0.51790 0.07000 0.01970
Pb1 0.19270 0.19270 0.19270 0.90000 0.03780
Ca1 0.19270 0.19270 0.19270 0.10000 0.03780
Pb2 0.37500 0.37500 0.37500 0.90000 0.02650
Ca2 0.37500 0.37500 0.37500 0.10000 0.02650
O1 0.02610 0.12050 0.26820 1.00000 0.04130
O2 0.17590 0.32740 0.37380 1.00000 0.02320
O3 0.18570 0.52000 0.26130 1.00000 0.02480
Cl 0.87500 0.87500 0.87500 0.92000 0.05480

loop_
_cod_related_entry_id
_cod_related_entry_database
_cod_related_entry_code
1 AMCSD 0005603
